data_1011080
loop_
_publ_author_name
'Gruner, J W'

_publ_section_title
;
The crystal structure of Nacrite and a comparison of certain optical
properties of the caolin group with its structures
;
_journal_coden_ASTM ZEKGAX
_journal_name_full
;
Zeitschrift fuer Kristallographie, Kristallgeometrie, Kristallphysik,
Kristallchemie (-144,1977)
;
_journal_page_first 345
_journal_page_last 354
_journal_volume 85
_journal_year 1933
_chemical_compound_source 'from Brand,Saxony'
_chemical_formula_structural 'Al2 (Si2 O5) (O H)4'
_chemical_formula_sum 'Al2 H4 O9 Si2'
_chemical_name_mineral 'Nacrite 4M'
_chemical_name_systematic
;
Dialuminium phyllo-disilicate tetrahydroxide *
;
_space_group_IT_number 9
_symmetry_cell_setting monoclinic
_symmetry_Int_Tables_number 9
_symmetry_space_group_name_Hall 'C -2yc'
_symmetry_space_group_name_H-M 'C 1 c 1'
_cell_angle_alpha 90
_cell_angle_beta 91.72(25)
_cell_angle_gamma 90
_cell_formula_units_Z 8
_cell_length_a 5.16(2)
_cell_length_b 8.93(2)
_cell_length_c 28.659990000(39999996)
_cell_volume 1320.0
_exptl_crystal_density_meas 2.65
_cod_original_formula_sum 'H4 Al2 O9 Si2'
_cod_database_code 1011080

loop_
_symmetry_equiv_pos_as_xyz
x,y,z
x,-y,1/2+z
1/2+x,1/2+y,z
1/2+x,1/2-y,1/2+z

loop_
_atom_site_label
_atom_site_type_symbol
_atom_site_symmetry_multiplicity
_atom_site_Wyckoff_symbol
_atom_site_fract_x
_atom_site_fract_y
_atom_site_fract_z
_atom_site_occupancy
_atom_site_attached_hydrogens
_atom_site_calc_flag
Al1 Al3+ 4 a -0.25 0.3333 0. 1. 0 d
Al2 Al3+ 4 a -0.25 0. 0. 1. 0 d
Al3 Al3+ 4 a 0.0833 0. 0.25 1. 0 d
Al4 Al3+ 4 a 0.0833 -0.3333 0.25 1. 0 d
Si1 Si4+ 4 a 0.4306 0.3333 0.0938 1. 0 d
Si2 Si4+ 4 a 0.4306 0. 0.094 1. 0 d
Si3 Si4+ 4 a 0.4306 -0.3333 0.3438 1. 0 d
Si4 Si4+ 4 a 0.4306 0. 0.3438 1. 0 d
O1 O2- 4 a -0.0778 0.5 0.03819 1. 0 d
O2 O2- 4 a -0.0778 -0.1667 0.03819 1. 0 d
O3 O2- 4 a 0.4361 0.1667 0.1146 1. 0 d
O4 O2- 4 a 0.1861 0.4167 0.1146 1. 0 d
O5 O2- 4 a 0.1861 -0.0833 0.1146 1. 0 d
O6 O2- 4 a -0.0778 -0.5 0.2882 1. 0 d
O7 O2- 4 a -0.0778 0.1667 0.2882 1. 0 d
O8 O2- 4 a 0.4361 -0.1667 0.3646 1. 0 d
O9 O2- 4 a 0.1861 -0.4167 0.3646 1. 0 d
O10 O2- 4 a 0.1861 0.0833 0.3646 1. 0 d
O11 O2- 4 a -0.0778 0.1667 0.03819 1. 1 d
O12 O2- 4 a -0.2556 -0.3333 0.2119 1. 1 d
O13 O2- 4 a -0.2556 0. 0.2119 1. 1 d
O14 O2- 4 a -0.2556 0.3333 0.2119 1. 1 d
O15 O2- 4 a -0.0778 -0.167 0.2882 1. 1 d
O16 O2- 4 a 0.0778 -0.3333 0.4618 1. 1 d
O17 O2- 4 a 0.0778 0. 0.4618 1. 1 d
O18 O2- 4 a 0.0778 0.3333 0.4618 1. 1 d

loop_
_atom_type_symbol
_atom_type_oxidation_number
Al3+ 3.000
Si4+ 4.000
O2- -2.000
H1+ 1.000
